data_2202317
loop_
_publ_author_name
'Winkler, Torsten'
'Herges, Rainer'
'Jones, Peter G.'
'Dix, Ina'

_publ_section_title
;A tetrakis(secondary amide) derivative of quadricyclane:
 <i>N,N</i>',<i>N</i>'',<i>N</i>'''-tetraisopropyl-3-isopropylidenetetracyclo[3.2.0.0^2,7^.0^4,6^]heptane-1,5,6,7-tetracarboxamide
;
_journal_issue 7
_journal_name_full 'Acta Crystallographica Section E'
_journal_page_first o997
_journal_page_last o999
_journal_paper_doi 10.1107/S1600536803011358
_journal_volume 59
_journal_year 2003
_chemical_formula_iupac 'C26 H40 N4 O4'
_chemical_formula_moiety 'C26 H40 N4 O4'
_chemical_formula_sum 'C26 H40 N4 O4'
_chemical_formula_weight 472.62
_chemical_name_systematic
;
N,N',N'',N'''-3-isopropylidenetetracyclo[3.2.0.0^2,7^.0^4,5^]heptane-
1,5,6,7-tetracarboxamide
;
_space_group_IT_number 14
_symmetry_cell_setting monoclinic
_symmetry_space_group_name_Hall '-P 2ybc'
_symmetry_space_group_name_H-M 'P 1 21/c 1'
_atom_sites_solution_hydrogens geom
_atom_sites_solution_primary direct
_atom_sites_solution_secondary difmap
_audit_creation_method SHELXL-97
_cell_angle_alpha 90.00
_cell_angle_beta 104.454(4)
_cell_angle_gamma 90.00
_cell_formula_units_Z 4
_cell_length_a 13.3354(18)
_cell_length_b 12.1987(16)
_cell_length_c 16.981(2)
_cell_measurement_reflns_used 6314
_cell_measurement_temperature 143(2)
_cell_measurement_theta_max 28.5
_cell_measurement_theta_min 2.2
_cell_volume 2674.9(6)
_computing_cell_refinement 'SAINT (Bruker, 1998)'
_computing_data_collection 'SMART (Bruker, 1998)'
_computing_data_reduction SAINT
_computing_molecular_graphics 'XP (Siemens, 1994)'
_computing_publication_material SHELXL97
_computing_structure_refinement 'SHELXL97 (Sheldrick, 1997)'
_computing_structure_solution 'SHELXS97 (Sheldrick, 1990)'
_diffrn_ambient_temperature 143(2)
_diffrn_detector_area_resol_mean 8.192
_diffrn_measured_fraction_theta_full 1.000
_diffrn_measured_fraction_theta_max 1.000
_diffrn_measurement_device_type 'Bruker SMART 1000 CCD'
_diffrn_measurement_method \w
_diffrn_radiation_monochromator graphite
_diffrn_radiation_source 'fine-focus sealed tube'
_diffrn_radiation_type MoK\a
_diffrn_radiation_wavelength 0.71073
_diffrn_reflns_av_R_equivalents 0.0370
_diffrn_reflns_av_sigmaI/netI 0.0244
_diffrn_reflns_limit_h_max 16
_diffrn_reflns_limit_h_min -16
_diffrn_reflns_limit_k_max 15
_diffrn_reflns_limit_k_min -15
_diffrn_reflns_limit_l_max 21
_diffrn_reflns_limit_l_min -21
_diffrn_reflns_number 35207
_diffrn_reflns_theta_full 26.38
_diffrn_reflns_theta_max 26.38
_diffrn_reflns_theta_min 1.58
_diffrn_standards_decay_% 0
_diffrn_standards_interval_time 0
_diffrn_standards_number 0
_exptl_absorpt_coefficient_mu 0.080
_exptl_absorpt_correction_type none
_exptl_crystal_colour yellow
_exptl_crystal_density_diffrn 1.174
_exptl_crystal_density_meas ?
_exptl_crystal_density_method 'not measured'
_exptl_crystal_description prism
_exptl_crystal_F_000 1024
_exptl_crystal_size_max 0.42
_exptl_crystal_size_mid 0.17
_exptl_crystal_size_min 0.16
_refine_diff_density_max 0.245
_refine_diff_density_min -0.190
_refine_ls_extinction_method none
_refine_ls_goodness_of_fit_ref 1.038
_refine_ls_hydrogen_treatment mixed
_refine_ls_matrix_type full
_refine_ls_number_parameters 333
_refine_ls_number_reflns 5478
_refine_ls_number_restraints 0
_refine_ls_restrained_S_all 1.038
_refine_ls_R_factor_all 0.0535
_refine_ls_R_factor_gt 0.0375
_refine_ls_shift/su_max <0.001
_refine_ls_shift/su_mean 0.000
_refine_ls_structure_factor_coef Fsqd
_refine_ls_weighting_details 'calc w = 1/[\s^2^(Fo^2^)+(0.0509P)^2^+0.6537P] where P = (Fo^2^+2Fc^2^)/3'
_refine_ls_weighting_scheme calc
_refine_ls_wR_factor_gt 0.0954
_refine_ls_wR_factor_ref 0.1041
_reflns_number_gt 4203
_reflns_number_total 5478
_reflns_threshold_expression I>2\s(I)
_cod_data_source_file bt6284.cif
_cod_data_source_block I
_cod_depositor_comments
;
The following automatic conversions were performed:

'_geom_angle_publ_flag' value 'Y' changed to 'y' according to
/home/saulius/struct/CIF-dictionaries/cif_core.dic dictionary named
'cif_core.dic' version 2.4.1 from 2010-06-29 (33
times).

'_geom_torsion_publ_flag' value 'Y' changed to 'y' according
to /home/saulius/struct/CIF-dictionaries/cif_core.dic dictionary
named 'cif_core.dic' version 2.4.1 from 2010-06-29 (24 times).

Automatic conversion script
Id: cif_fix_values 1715 2011-07-08 13:25:40Z adriana 

The following automatic conversions were performed:

'_exptl_crystal_density_meas' value 'not measured' was changed to '?'
- the value is perceived as not measured.

Automatic conversion script
Id: cif_fix_values 3008 2015-01-20 13:52:24Z robertas 
;
_cod_original_sg_symbol_H-M 'P 21/c'
_cod_database_code 2202317
_cod_database_fobs_code 2202317

loop_
_symmetry_equiv_pos_as_xyz
'x, y, z'
'-x, y+1/2, -z+1/2'
'-x, -y, -z'
'x, -y-1/2, z-1/2'

loop_
_atom_site_label
_atom_site_fract_x
_atom_site_fract_y
_atom_site_fract_z
_atom_site_U_iso_or_equiv
_atom_site_adp_type
_atom_site_calc_flag
_atom_site_refinement_flags
_atom_site_occupancy
_atom_site_disorder_assembly
_atom_site_disorder_group
_atom_site_type_symbol
O1 0.40156(7) 0.71048(9) 0.33737(6) 0.0340(2) Uani d . 1 . . O
O2 0.11914(7) 0.47992(8) 0.25825(6) 0.0306(2) Uani d . 1 . . O
O3 0.11756(7) 0.43277(8) 0.52907(5) 0.0283(2) Uani d . 1 . . O
O4 0.40345(8) 0.65406(9) 0.60557(6) 0.0370(3) Uani d . 1 . . O
N1 0.29696(9) 0.58874(10) 0.25556(7) 0.0293(3) Uani d . 1 . . N
H01 0.2397(13) 0.5487(14) 0.2502(10) 0.041(4) Uiso d . 1 . . H
N2 0.06824(8) 0.40171(9) 0.36231(7) 0.0252(2) Uani d . 1 . . N
H02 0.0734(12) 0.4042(13) 0.4150(11) 0.040(5) Uiso d . 1 . . H
N3 0.25291(9) 0.51234(10) 0.61771(7) 0.0305(3) Uani d . 1 . . N
H03 0.3059(13) 0.5612(14) 0.6196(10) 0.043(5) Uiso d . 1 . . H
N4 0.46474(8) 0.72064(10) 0.50320(7) 0.0279(3) Uani d . 1 . . N
H04 0.4506(13) 0.7248(14) 0.4494(11) 0.044(5) Uiso d . 1 . . H
C1 0.25436(10) 0.64815(10) 0.37850(8) 0.0247(3) Uani d . 1 . . C
C2 0.23236(10) 0.75299(10) 0.41968(7) 0.0232(3) Uani d . 1 . . C
H2 0.2698 0.8224 0.4139 0.028 Uiso calc R 1 . . H
C3 0.12181(10) 0.75539(10) 0.42154(7) 0.0222(3) Uani d . 1 . . C
C4 0.10115(10) 0.63777(10) 0.43070(7) 0.0219(3) Uani d . 1 . . C
H4 0.0310 0.6123 0.4340 0.026 Uiso calc R 1 . . H
C5 0.16563(10) 0.56943(11) 0.38656(8) 0.0243(3) Uani d . 1 . . C
C6 0.19863(10) 0.58233(11) 0.48110(8) 0.0246(3) Uani d . 1 . . C
C7 0.28756(10) 0.66050(11) 0.47355(8) 0.0253(3) Uani d . 1 . . C
C8 0.05700(10) 0.84005(11) 0.41577(8) 0.0250(3) Uani d . 1 . . C
C9 -0.05506(11) 0.82621(12) 0.41536(9) 0.0306(3) Uani d . 1 . . C
H9A -0.0700 0.7483 0.4206 0.037 Uiso calc R 1 . . H
H9B -0.0986 0.8545 0.3642 0.037 Uiso calc R 1 . . H
H9C -0.0696 0.8668 0.4611 0.037 Uiso calc R 1 . . H
C10 0.09022(12) 0.95642(11) 0.40749(9) 0.0331(3) Uani d . 1 . . C
H10A 0.1638 0.9578 0.4077 0.040 Uiso calc R 1 . . H
H10B 0.0794 1.0000 0.4531 0.040 Uiso calc R 1 . . H
H10C 0.0492 0.9873 0.3563 0.040 Uiso calc R 1 . . H
C11 0.32395(10) 0.65085(11) 0.32153(8) 0.0245(3) Uani d . 1 . . C
C12 0.35941(11) 0.57854(13) 0.19609(8) 0.0340(3) Uani d . 1 . . C
H12 0.4100 0.6405 0.2041 0.041 Uiso calc R 1 . . H
C13 0.28954(14) 0.58536(16) 0.11088(9) 0.0470(4) Uani d . 1 . . C
H13A 0.2385 0.5259 0.1028 0.056 Uiso calc R 1 . . H
H13B 0.3313 0.5785 0.0711 0.056 Uiso calc R 1 . . H
H13C 0.2536 0.6561 0.1036 0.056 Uiso calc R 1 . . H
C14 0.41852(15) 0.47190(18) 0.20974(11) 0.0578(5) Uani d . 1 . . C
H14A 0.4632 0.4703 0.2651 0.069 Uiso calc R 1 . . H
H14B 0.4611 0.4655 0.1706 0.069 Uiso calc R 1 . . H
H14C 0.3696 0.4106 0.2024 0.069 Uiso calc R 1 . . H
C15 0.11694(9) 0.47874(10) 0.33112(8) 0.0231(3) Uani d . 1 . . C
C16 0.01322(10) 0.31093(11) 0.31338(8) 0.0261(3) Uani d . 1 . . C
H16 -0.0248 0.3405 0.2592 0.031 Uiso calc R 1 . . H
C17 -0.06524(12) 0.26435(13) 0.35519(10) 0.0371(4) Uani d . 1 . . C
H17A -0.0294 0.2373 0.4092 0.045 Uiso calc R 1 . . H
H17B -0.1026 0.2038 0.3227 0.045 Uiso calc R 1 . . H
H17C -0.1144 0.3218 0.3607 0.045 Uiso calc R 1 . . H
C18 0.08837(12) 0.22424(12) 0.29976(11) 0.0393(4) Uani d . 1 . . C
H18A 0.1392 0.2577 0.2742 0.047 Uiso calc R 1 . . H
H18B 0.0503 0.1668 0.2641 0.047 Uiso calc R 1 . . H
H18C 0.1242 0.1920 0.3521 0.047 Uiso calc R 1 . . H
C19 0.18784(10) 0.50196(11) 0.54487(8) 0.0240(3) Uani d . 1 . . C
C20 0.24770(11) 0.44230(13) 0.68687(8) 0.0347(3) Uani d . 1 . . C
H20 0.1742 0.4183 0.6796 0.042 Uiso calc R 1 . . H
C21 0.27845(15) 0.51000(17) 0.76390(10) 0.0526(5) Uani d . 1 . . C
H21A 0.3485 0.5391 0.7699 0.063 Uiso calc R 1 . . H
H21B 0.2771 0.4638 0.8109 0.063 Uiso calc R 1 . . H
H21C 0.2297 0.5709 0.7607 0.063 Uiso calc R 1 . . H
C22 0.31397(14) 0.34113(15) 0.68934(11) 0.0479(4) Uani d . 1 . . C
H22A 0.2892 0.2993 0.6389 0.057 Uiso calc R 1 . . H
H22B 0.3095 0.2955 0.7359 0.057 Uiso calc R 1 . . H
H22C 0.3861 0.3630 0.6948 0.057 Uiso calc R 1 . . H
C23 0.39074(10) 0.67671(11) 0.53276(8) 0.0258(3) Uani d . 1 . . C
C24 0.56923(10) 0.73967(13) 0.55390(9) 0.0333(3) Uani d . 1 . . C
H24 0.5642 0.7614 0.6096 0.040 Uiso calc R 1 . . H
C25 0.61711(13) 0.83351(15) 0.51756(11) 0.0489(4) Uani d . 1 . . C
H25A 0.6190 0.8149 0.4618 0.059 Uiso calc R 1 . . H
H25B 0.6877 0.8465 0.5504 0.059 Uiso calc R 1 . . H
H25C 0.5755 0.8999 0.5170 0.059 Uiso calc R 1 . . H
C26 0.63320(13) 0.63621(16) 0.56064(13) 0.0581(5) Uani d . 1 . . C
H26A 0.5998 0.5777 0.5844 0.070 Uiso calc R 1 . . H
H26B 0.7026 0.6499 0.5955 0.070 Uiso calc R 1 . . H
H26C 0.6387 0.6140 0.5064 0.070 Uiso calc R 1 . . H

loop_
_atom_site_aniso_label
_atom_site_aniso_U_11
_atom_site_aniso_U_22
_atom_site_aniso_U_33
_atom_site_aniso_U_12
_atom_site_aniso_U_13
_atom_site_aniso_U_23
O1 0.0344(5) 0.0450(6) 0.0251(5) -0.0151(5) 0.0120(4) -0.0058(4)
O2 0.0344(5) 0.0320(5) 0.0261(5) -0.0097(4) 0.0088(4) -0.0027(4)
O3 0.0302(5) 0.0299(5) 0.0257(5) -0.0036(4) 0.0086(4) 0.0055(4)
O4 0.0338(5) 0.0468(6) 0.0282(5) -0.0094(5) 0.0038(4) 0.0061(5)
N1 0.0283(6) 0.0334(7) 0.0296(6) -0.0085(5) 0.0134(5) -0.0064(5)
N2 0.0282(6) 0.0256(6) 0.0220(6) -0.0060(5) 0.0069(5) -0.0036(5)
N3 0.0297(6) 0.0345(7) 0.0272(6) -0.0055(5) 0.0071(5) 0.0076(5)
N4 0.0239(6) 0.0356(7) 0.0225(6) -0.0055(5) 0.0024(5) -0.0001(5)
C1 0.0285(7) 0.0217(7) 0.0261(7) -0.0020(5) 0.0105(5) -0.0008(5)
C2 0.0288(7) 0.0204(6) 0.0202(6) -0.0028(5) 0.0059(5) -0.0006(5)
C3 0.0281(6) 0.0217(7) 0.0167(6) -0.0016(5) 0.0054(5) -0.0006(5)
C4 0.0236(6) 0.0221(6) 0.0204(6) 0.0006(5) 0.0060(5) 0.0008(5)
C5 0.0235(6) 0.0235(7) 0.0274(7) -0.0008(5) 0.0088(5) -0.0024(5)
C6 0.0236(6) 0.0253(7) 0.0254(7) 0.0016(5) 0.0073(5) 0.0049(5)
C7 0.0253(7) 0.0229(7) 0.0271(7) -0.0014(5) 0.0055(5) 0.0031(5)
C8 0.0338(7) 0.0226(7) 0.0180(6) 0.0024(5) 0.0054(5) -0.0013(5)
C9 0.0338(7) 0.0275(7) 0.0311(7) 0.0084(6) 0.0094(6) 0.0014(6)
C10 0.0429(8) 0.0213(7) 0.0333(8) 0.0030(6) 0.0063(6) -0.0013(6)
C11 0.0271(7) 0.0242(7) 0.0233(7) -0.0006(5) 0.0085(5) 0.0034(5)
C12 0.0336(7) 0.0427(9) 0.0299(7) -0.0099(6) 0.0157(6) -0.0081(7)
C13 0.0538(10) 0.0597(11) 0.0305(8) 0.0054(8) 0.0164(7) 0.0060(8)
C14 0.0526(10) 0.0841(15) 0.0399(10) 0.0276(10) 0.0176(8) 0.0008(9)
C15 0.0212(6) 0.0220(7) 0.0261(7) 0.0016(5) 0.0062(5) -0.0021(5)
C16 0.0288(7) 0.0230(7) 0.0253(7) -0.0047(5) 0.0046(5) -0.0012(5)
C17 0.0357(8) 0.0370(8) 0.0408(9) -0.0128(6) 0.0135(7) -0.0055(7)
C18 0.0421(9) 0.0256(8) 0.0533(10) -0.0034(6) 0.0178(7) -0.0060(7)
C19 0.0232(6) 0.0249(7) 0.0261(7) 0.0046(5) 0.0101(5) 0.0042(5)
C20 0.0334(7) 0.0456(9) 0.0252(7) -0.0046(7) 0.0075(6) 0.0113(6)
C21 0.0587(11) 0.0705(13) 0.0286(8) -0.0065(9) 0.0110(8) 0.0026(8)
C22 0.0521(10) 0.0500(10) 0.0423(9) 0.0062(8) 0.0130(8) 0.0203(8)
C23 0.0268(7) 0.0225(7) 0.0273(7) 0.0002(5) 0.0051(5) 0.0012(5)
C24 0.0238(7) 0.0445(9) 0.0294(7) -0.0061(6) 0.0025(6) -0.0015(6)
C25 0.0374(9) 0.0568(11) 0.0493(10) -0.0189(8) 0.0045(7) 0.0029(8)
C26 0.0333(9) 0.0588(12) 0.0777(14) 0.0079(8) 0.0053(9) 0.0096(10)

loop_
_atom_type_symbol
_atom_type_description
_atom_type_scat_dispersion_real
_atom_type_scat_dispersion_imag
_atom_type_scat_source
C C 0.0033 0.0016 'International Tables Vol C Tables 4.2.6.8 and 6.1.1.4'
H H 0.0000 0.0000 'International Tables Vol C Tables 4.2.6.8 and 6.1.1.4'
N N 0.0061 0.0033 'International Tables Vol C Tables 4.2.6.8 and 6.1.1.4'
O O 0.0106 0.0060 'International Tables Vol C Tables 4.2.6.8 and 6.1.1.4'

loop_
_geom_angle_atom_site_label_1
_geom_angle_atom_site_label_2
_geom_angle_atom_site_label_3
_geom_angle
_geom_angle_publ_flag
C11 N1 C12 123.34(12) ?
C11 N1 H01 116.4(11) ?
C12 N1 H01 120.1(11) ?
C15 N2 C16 122.32(11) ?
C15 N2 H02 117.4(11) ?
C16 N2 H02 120.2(11) ?
C19 N3 C20 122.64(12) ?
C19 N3 H03 114.4(10) ?
C20 N3 H03 122.6(10) ?
C23 N4 C24 122.06(12) ?
C23 N4 H04 115.2(11) ?
C24 N4 H04 121.6(11) ?
C11 C1 C2 119.99(11) y
C11 C1 C5 132.62(11) y
C2 C1 C5 103.91(10) y
C11 C1 C7 126.88(11) y
C2 C1 C7 58.95(8) y
C5 C1 C7 89.67(9) y
C3 C2 C1 109.47(10) y
C3 C2 C7 109.64(10) y
C1 C2 C7 62.16(9) y
C3 C2 H2 120.6 ?
C1 C2 H2 120.6 ?
C7 C2 H2 120.6 ?
C8 C3 C4 128.71(12) y
C8 C3 C2 130.00(12) y
C4 C3 C2 101.29(10) y
C3 C4 C5 109.70(10) y
C3 C4 C6 109.56(10) y
C5 C4 C6 61.73(8) y
C3 C4 H4 120.6 ?
C5 C4 H4 120.6 ?
C6 C4 H4 120.6 ?
C15 C5 C4 120.42(11) y
C15 C5 C1 128.51(11) y
C4 C5 C1 103.92(10) y
C15 C5 C6 133.58(11) y
C4 C5 C6 59.20(8) y
C1 C5 C6 90.16(9) y
C19 C6 C4 118.36(10) y
C19 C6 C7 132.61(11) y
C4 C6 C7 104.07(10) y
C19 C6 C5 128.68(11) y
C4 C6 C5 59.07(8) y
C7 C6 C5 90.12(9) y
C23 C7 C2 122.01(11) y
C23 C7 C6 128.12(11) y
C2 C7 C6 103.91(10) y
C23 C7 C1 132.62(11) y
C2 C7 C1 58.89(8) y
C6 C7 C1 90.05(9) y
C3 C8 C9 122.59(12) ?
C3 C8 C10 122.46(12) ?
C9 C8 C10 114.93(12) ?
C8 C9 H9A 109.5 ?
C8 C9 H9B 109.5 ?
H9A C9 H9B 109.5 ?
C8 C9 H9C 109.5 ?
H9A C9 H9C 109.5 ?
H9B C9 H9C 109.5 ?
C8 C10 H10A 109.5 ?
C8 C10 H10B 109.5 ?
H10A C10 H10B 109.5 ?
C8 C10 H10C 109.5 ?
H10A C10 H10C 109.5 ?
H10B C10 H10C 109.5 ?
O1 C11 N1 123.72(12) ?
O1 C11 C1 119.42(12) ?
N1 C11 C1 116.85(11) ?
N1 C12 C14 109.40(13) ?
N1 C12 C13 109.48(12) ?
C14 C12 C13 111.55(14) ?
N1 C12 H12 108.8 ?
C14 C12 H12 108.8 ?
C13 C12 H12 108.8 ?
C12 C13 H13A 109.5 ?
C12 C13 H13B 109.5 ?
H13A C13 H13B 109.5 ?
C12 C13 H13C 109.5 ?
H13A C13 H13C 109.5 ?
H13B C13 H13C 109.5 ?
C12 C14 H14A 109.5 ?
C12 C14 H14B 109.5 ?
H14A C14 H14B 109.5 ?
C12 C14 H14C 109.5 ?
H14A C14 H14C 109.5 ?
H14B C14 H14C 109.5 ?
O2 C15 N2 122.73(12) ?
O2 C15 C5 120.26(12) ?
N2 C15 C5 116.93(11) ?
N2 C16 C18 110.94(11) ?
N2 C16 C17 108.92(11) ?
C18 C16 C17 111.76(12) ?
N2 C16 H16 108.4 ?
C18 C16 H16 108.4 ?
C17 C16 H16 108.4 ?
C16 C17 H17A 109.5 ?
C16 C17 H17B 109.5 ?
H17A C17 H17B 109.5 ?
C16 C17 H17C 109.5 ?
H17A C17 H17C 109.5 ?
H17B C17 H17C 109.5 ?
C16 C18 H18A 109.5 ?
C16 C18 H18B 109.5 ?
H18A C18 H18B 109.5 ?
C16 C18 H18C 109.5 ?
H18A C18 H18C 109.5 ?
H18B C18 H18C 109.5 ?
O3 C19 N3 123.33(12) ?
O3 C19 C6 119.62(11) ?
N3 C19 C6 116.99(12) ?
N3 C20 C22 110.68(12) ?
N3 C20 C21 108.47(13) ?
C22 C20 C21 113.00(14) ?
N3 C20 H20 108.2 ?
C22 C20 H20 108.2 ?
C21 C20 H20 108.2 ?
C20 C21 H21A 109.5 ?
C20 C21 H21B 109.5 ?
H21A C21 H21B 109.5 ?
C20 C21 H21C 109.5 ?
H21A C21 H21C 109.5 ?
H21B C21 H21C 109.5 ?
C20 C22 H22A 109.5 ?
C20 C22 H22B 109.5 ?
H22A C22 H22B 109.5 ?
C20 C22 H22C 109.5 ?
H22A C22 H22C 109.5 ?
H22B C22 H22C 109.5 ?
O4 C23 N4 122.64(12) ?
O4 C23 C7 120.95(12) ?
N4 C23 C7 116.35(12) ?
N4 C24 C26 110.42(13) ?
N4 C24 C25 108.46(12) ?
C26 C24 C25 111.98(14) ?
N4 C24 H24 108.6 ?
C26 C24 H24 108.6 ?
C25 C24 H24 108.6 ?
C24 C25 H25A 109.5 ?
C24 C25 H25B 109.5 ?
H25A C25 H25B 109.5 ?
C24 C25 H25C 109.5 ?
H25A C25 H25C 109.5 ?
H25B C25 H25C 109.5 ?
C24 C26 H26A 109.5 ?
C24 C26 H26B 109.5 ?
H26A C26 H26B 109.5 ?
C24 C26 H26C 109.5 ?
H26A C26 H26C 109.5 ?
H26B C26 H26C 109.5 ?

loop_
_geom_bond_atom_site_label_1
_geom_bond_atom_site_label_2
_geom_bond_site_symmetry_2
_geom_bond_distance
_geom_bond_publ_flag
O1 C11 . 1.2384(16) ?
O2 C15 . 1.2451(16) ?
O3 C19 . 1.2398(16) ?
O4 C23 . 1.2364(16) ?
N1 C11 . 1.3256(17) ?
N1 C12 . 1.4659(17) ?
N1 H01 . 0.892(17) ?
N2 C15 . 1.3255(17) ?
N2 C16 . 1.4666(17) ?
N2 H02 . 0.881(17) ?
N3 C19 . 1.3278(17) ?
N3 C20 . 1.4679(18) ?
N3 H03 . 0.919(18) ?
N4 C23 . 1.3268(17) ?
N4 C24 . 1.4622(17) ?
N4 H04 . 0.888(18) ?
C1 C11 . 1.4988(18) ?
C1 C2 . 1.5209(18) y
C1 C5 . 1.5563(17) y
C1 C7 . 1.5707(18) y
C2 C3 . 1.4828(18) y
C2 C7 . 1.5217(18) y
C2 H2 . 1.0000 ?
C3 C8 . 1.3345(18) y
C3 C4 . 1.4765(18) y
C4 C5 . 1.5224(17) y
C4 C6 . 1.5245(17) y
C4 H4 . 1.0000 ?
C5 C15 . 1.4922(18) ?
C5 C6 . 1.5630(18) y
C6 C19 . 1.4941(18) ?
C6 C7 . 1.5517(17) ?
C7 C23 . 1.5009(18) ?
C8 C9 . 1.5021(19) ?
C8 C10 . 1.5041(19) ?
C9 H9A . 0.9800 ?
C9 H9B . 0.9800 ?
C9 H9C . 0.9800 ?
C10 H10A . 0.9800 ?
C10 H10B . 0.9800 ?
C10 H10C . 0.9800 ?
C12 C14 . 1.509(2) ?
C12 C13 . 1.515(2) ?
C12 H12 . 1.0000 ?
C13 H13A . 0.9800 ?
C13 H13B . 0.9800 ?
C13 H13C . 0.9800 ?
C14 H14A . 0.9800 ?
C14 H14B . 0.9800 ?
C14 H14C . 0.9800 ?
C16 C18 . 1.514(2) ?
C16 C17 . 1.5141(19) ?
C16 H16 . 1.0000 ?
C17 H17A . 0.9800 ?
C17 H17B . 0.9800 ?
C17 H17C . 0.9800 ?
C18 H18A . 0.9800 ?
C18 H18B . 0.9800 ?
C18 H18C . 0.9800 ?
C20 C22 . 1.512(2) ?
C20 C21 . 1.514(2) ?
C20 H20 . 1.0000 ?
C21 H21A . 0.9800 ?
C21 H21B . 0.9800 ?
C21 H21C . 0.9800 ?
C22 H22A . 0.9800 ?
C22 H22B . 0.9800 ?
C22 H22C . 0.9800 ?
C24 C26 . 1.512(2) ?
C24 C25 . 1.515(2) ?
C24 H24 . 1.0000 ?
C25 H25A . 0.9800 ?
C25 H25B . 0.9800 ?
C25 H25C . 0.9800 ?
C26 H26A . 0.9800 ?
C26 H26B . 0.9800 ?
C26 H26C . 0.9800 ?

loop_
_geom_hbond_atom_site_label_D
_geom_hbond_atom_site_label_H
_geom_hbond_atom_site_label_A
_geom_hbond_site_symmetry_A
_geom_hbond_distance_DH
_geom_hbond_distance_HA
_geom_hbond_distance_DA
_geom_hbond_angle_DHA
N1 H01 O2 . 0.892(17) 1.849(18) 2.7279(15) 168.3(16)
N2 H02 O3 . 0.881(17) 1.910(17) 2.7686(15) 164.3(15)
N3 H03 O4 . 0.919(18) 1.785(18) 2.6959(16) 170.6(15)
N4 H04 O1 . 0.888(18) 1.858(18) 2.7331(16) 168.1(16)
C9 H9B O2 2 0.98 2.54 3.4176(17) 149
C10 H10C O2 2 0.98 2.58 3.4461(18) 148
C4 H4 O3 3_566 1.00 2.29 3.2723(16) 167
C9 H9A O3 3_566 0.98 2.51 3.4581(17) 164

loop_
_geom_torsion_atom_site_label_1
_geom_torsion_atom_site_label_2
_geom_torsion_atom_site_label_3
_geom_torsion_atom_site_label_4
_geom_torsion
_geom_torsion_publ_flag
C11 C1 C2 C3 140.03(12) ?
C5 C1 C2 C3 -21.47(13) ?
C7 C1 C2 C3 -102.50(11) ?
C11 C1 C2 C7 -117.47(13) ?
C5 C1 C2 C7 81.03(10) ?
C1 C2 C3 C8 -145.96(13) ?
C7 C2 C3 C8 147.60(13) ?
C1 C2 C3 C4 33.44(13) ?
C7 C2 C3 C4 -32.99(13) ?
C8 C3 C4 C5 146.38(13) ?
C2 C3 C4 C5 -33.03(13) ?
C8 C3 C4 C6 -147.62(13) ?
C2 C3 C4 C6 32.97(13) ?
C3 C4 C5 C15 -132.31(12) ?
C6 C4 C5 C15 125.49(13) ?
C3 C4 C5 C1 20.49(13) ?
C6 C4 C5 C1 -81.70(10) ?
C3 C4 C5 C6 102.19(11) ?
C11 C1 C5 C15 -7.7(2) ?
C2 C1 C5 C15 150.40(12) ?
C7 C1 C5 C15 -151.80(13) ?
C11 C1 C5 C4 -157.44(13) ?
C2 C1 C5 C4 0.63(13) ?
C7 C1 C5 C4 58.43(11) ?
C11 C1 C5 C6 144.35(14) ?
C2 C1 C5 C6 -57.58(11) ?
C7 C1 C5 C6 0.22(9) ?
C3 C4 C6 C19 137.28(12) ?
C5 C4 C6 C19 -120.30(13) ?
C3 C4 C6 C7 -20.92(13) ?
C5 C4 C6 C7 81.51(10) ?
C3 C4 C6 C5 -102.42(11) ?
C15 C5 C6 C19 -1.0(2) ?
C4 C5 C6 C19 103.28(14) ?
C1 C5 C6 C19 -150.55(13) ?
C15 C5 C6 C4 -104.27(15) ?
C1 C5 C6 C4 106.17(10) ?
C15 C5 C6 C7 149.33(14) ?
C4 C5 C6 C7 -106.39(10) ?
C1 C5 C6 C7 -0.22(9) ?
C3 C2 C7 C23 -134.03(12) ?
C1 C2 C7 C23 123.74(14) ?
C3 C2 C7 C6 20.76(13) ?
C1 C2 C7 C6 -81.46(10) ?
C3 C2 C7 C1 102.22(11) ?
C19 C6 C7 C23 -0.9(2) ?
C4 C6 C7 C23 152.71(13) ?
C5 C6 C7 C23 -149.25(13) ?
C19 C6 C7 C2 -153.60(13) ?
C4 C6 C7 C2 0.04(13) ?
C5 C6 C7 C2 58.08(11) ?
C19 C6 C7 C1 148.55(14) ?
C4 C6 C7 C1 -57.81(11) ?
C5 C6 C7 C1 0.22(9) ?
C11 C1 C7 C23 -0.5(2) ?
C2 C1 C7 C23 -106.62(16) ?
C5 C1 C7 C23 146.88(14) ?
C11 C1 C7 C2 106.12(14) ?
C5 C1 C7 C2 -106.50(10) ?
C11 C1 C7 C6 -147.60(13) ?
C2 C1 C7 C6 106.27(10) ?
C5 C1 C7 C6 -0.22(9) ?
C4 C3 C8 C9 -1.9(2) ?
C2 C3 C8 C9 177.32(12) ?
C4 C3 C8 C10 179.33(12) ?
C2 C3 C8 C10 -1.4(2) ?
C12 N1 C11 O1 3.8(2) ?
C12 N1 C11 C1 -177.04(12) ?
C2 C1 C11 O1 38.23(18) y
C5 C1 C11 O1 -166.51(13) y
C7 C1 C11 O1 -33.62(19) y
C2 C1 C11 N1 -141.00(13) y
C5 C1 C11 N1 14.3(2) y
C7 C1 C11 N1 147.16(13) y
C11 N1 C12 C14 101.65(16) ?
C11 N1 C12 C13 -135.82(15) ?
C16 N2 C15 O2 0.33(19) ?
C16 N2 C15 C5 177.17(11) ?
C4 C5 C15 O2 121.03(13) y
C1 C5 C15 O2 -24.4(2) y
C6 C5 C15 O2 -164.08(13) y
C4 C5 C15 N2 -55.89(17) y
C1 C5 C15 N2 158.64(12) y
C6 C5 C15 N2 19.0(2) y
C15 N2 C16 C18 77.86(16) ?
C15 N2 C16 C17 -158.72(12) ?
C20 N3 C19 O3 0.0(2) ?
C20 N3 C19 C6 177.04(12) ?
C4 C6 C19 O3 44.37(17) y
C7 C6 C19 O3 -164.94(13) y
C5 C6 C19 O3 -27.21(19) y
C4 C6 C19 N3 -132.78(13) y
C7 C6 C19 N3 17.9(2) y
C5 C6 C19 N3 155.65(12) y
C19 N3 C20 C22 89.94(16) ?
C19 N3 C20 C21 -145.56(14) ?
C24 N4 C23 O4 3.7(2) ?
C24 N4 C23 C7 -179.21(12) ?
C2 C7 C23 O4 125.20(14) y
C6 C7 C23 O4 -23.1(2) y
C1 C7 C23 O4 -159.44(13) y
C2 C7 C23 N4 -51.96(18) y
C6 C7 C23 N4 159.75(13) y
C1 C7 C23 N4 23.4(2) y
C23 N4 C24 C26 83.35(18) ?
C23 N4 C24 C25 -153.60(14) ?
